data_4114909
loop_
_publ_author_name
'Kannan Raghuraman'
'Nagavarakishore Pillarsetty'
'Wynn A. Volkert'
'Charles Barnes'
'Silvia Jurisson'
'Kattesh V. Katti'

_publ_section_title
;
 Exceptional Kinetic Propensity of Hydroxymethyl Phosphanes toward Rh(III)
 Stabilization in Water
;
_journal_name_full 'Journal of the American Chemical Society'
_journal_page_first 7276
_journal_page_last 7277
_journal_paper_doi 10.1021/ja025987e
_journal_volume 124
_journal_year 2002
_chemical_formula_sum 'C9 H27 Cl3 O10 P3 Rh'
_chemical_formula_weight 597.48
_chemical_name_systematic
; 
 ? 
;
_space_group_IT_number 19
_symmetry_cell_setting orthorhombic
_symmetry_space_group_name_Hall 'P 2ac 2ab'
_symmetry_space_group_name_H-M 'P 21 21 21'
_atom_sites_solution_hydrogens geom
_atom_sites_solution_primary direct
_atom_sites_solution_secondary difmap
_audit_creation_method SHELXL-97
_cell_angle_alpha 90.00
_cell_angle_beta 90.00
_cell_angle_gamma 90.00
_cell_formula_units_Z 4
_cell_length_a 11.8195(8)
_cell_length_b 12.8382(8)
_cell_length_c 13.5007(9)
_cell_measurement_reflns_used 4612
_cell_measurement_temperature 173(2)
_cell_measurement_theta_max 26.6
_cell_measurement_theta_min 2.2
_cell_volume 2048.6(2)
_computing_cell_refinement 'SMART (Bruker, 1998)'
_computing_data_collection 'SMART (Bruker, 1998)'
_computing_data_reduction 'SAINT (Bruker, 1998)'
_computing_molecular_graphics 'ORTEP-III (Burnett & Johnson, 1996)'
_computing_publication_material 'CIFTAB (Sheldrick, 1997)'
_computing_structure_refinement 'SHELXL-97 (Sheldrick, 1997)'
_computing_structure_solution 'SHELXS-97 (Sheldrick, 1997)'
_diffrn_ambient_temperature 173(2)
_diffrn_measured_fraction_theta_full 1.000
_diffrn_measured_fraction_theta_max 1.000
_diffrn_measurement_device_type 'Bruker SMART CCD area detector'
_diffrn_measurement_method 'omega scans'
_diffrn_radiation_monochromator graphite
_diffrn_radiation_source 'fine-focus sealed tube'
_diffrn_radiation_type MoK\a
_diffrn_radiation_wavelength 0.71073
_diffrn_reflns_av_R_equivalents 0.0602
_diffrn_reflns_av_sigmaI/netI 0.0805
_diffrn_reflns_limit_h_max 15
_diffrn_reflns_limit_h_min -13
_diffrn_reflns_limit_k_max 16
_diffrn_reflns_limit_k_min -13
_diffrn_reflns_limit_l_max 17
_diffrn_reflns_limit_l_min -16
_diffrn_reflns_number 12892
_diffrn_reflns_theta_full 27.11
_diffrn_reflns_theta_max 27.11
_diffrn_reflns_theta_min 2.19
_diffrn_standards_decay_% 0.0
_exptl_absorpt_coefficient_mu 1.503
_exptl_absorpt_correction_T_max 0.93
_exptl_absorpt_correction_T_min 0.64
_exptl_absorpt_correction_type multi-scan
_exptl_absorpt_process_details
;
 Data were corrected for decay and absorption using the program SADABS 
 based on the method of R.H. Blessing (Acta Cryst. A51, 33-38, 1995).
;
_exptl_crystal_colour yellow
_exptl_crystal_density_diffrn 1.937
_exptl_crystal_description prism
_exptl_crystal_F_000 1208
_exptl_crystal_size_max 0.25
_exptl_crystal_size_mid 0.05
_exptl_crystal_size_min 0.05
_refine_diff_density_max 1.076
_refine_diff_density_min -0.630
_refine_diff_density_rms 0.146
_refine_ls_abs_structure_details 'Flack H D (1983), Acta Cryst. A39, 876-881'
_refine_ls_abs_structure_Flack -0.04(6)
_refine_ls_extinction_method none
_refine_ls_goodness_of_fit_ref 1.025
_refine_ls_hydrogen_treatment mixed
_refine_ls_matrix_type full
_refine_ls_number_parameters 235
_refine_ls_number_reflns 4513
_refine_ls_number_restraints 0
_refine_ls_restrained_S_all 1.025
_refine_ls_R_factor_all 0.0741
_refine_ls_R_factor_gt 0.0503
_refine_ls_shift/su_max 0.000
_refine_ls_shift/su_mean 0.000
_refine_ls_structure_factor_coef Fsqd
_refine_ls_weighting_details 'calc w=1/[\s^2^(Fo^2^)+(0.0663P)^2^+0.0000P] where P=(Fo^2^+2Fc^2^)/3'
_refine_ls_weighting_scheme calc
_refine_ls_wR_factor_gt 0.1154
_refine_ls_wR_factor_ref 0.1248
_reflns_number_gt 3489
_reflns_number_total 4513
_reflns_threshold_expression >2sigma(I)
_cod_data_source_file ja025987e_s2_2.cif
_cod_data_source_block '[Rh(THP)3Cl3]'
_cod_database_code 4114909

loop_
_symmetry_equiv_pos_as_xyz
'x, y, z'
'-x+1/2, -y, z+1/2'
'x+1/2, -y+1/2, -z'
'-x, y+1/2, -z+1/2'

loop_
_atom_site_label
_atom_site_type_symbol
_atom_site_fract_x
_atom_site_fract_y
_atom_site_fract_z
_atom_site_U_iso_or_equiv
_atom_site_adp_type
_atom_site_occupancy
_atom_site_symmetry_multiplicity
_atom_site_calc_flag
_atom_site_refinement_flags
Rh1 Rh 0.59371(5) 0.05511(4) 0.95863(4) 0.02098(15) Uani 1 1 d .
Cl1 Cl 0.74916(16) 0.10739(15) 1.06691(14) 0.0302(4) Uani 1 1 d .
Cl2 Cl 0.74180(19) -0.01070(18) 0.85023(16) 0.0408(5) Uani 1 1 d .
Cl3 Cl 0.62364(17) 0.22030(16) 0.87420(15) 0.0335(5) Uani 1 1 d .
P1 P 0.45482(18) 0.03078(17) 0.84210(15) 0.0300(5) Uani 1 1 d .
P2 P 0.48090(16) 0.12817(16) 1.07737(14) 0.0239(4) Uani 1 1 d .
P3 P 0.58622(19) -0.11059(14) 1.02278(13) 0.0277(4) Uani 1 1 d .
O1 O 0.4409(6) -0.0299(7) 0.6511(5) 0.081(3) Uani 1 1 d .
O2 O 0.2869(6) 0.1375(6) 0.7450(7) 0.082(3) Uani 1 1 d .
O3 O 0.3699(7) -0.1581(6) 0.8511(6) 0.071(2) Uani 1 1 d .
O4 O 0.4061(5) 0.3132(4) 1.1443(4) 0.0432(14) Uani 1 1 d .
O5 O 0.5993(7) 0.1986(6) 1.2357(5) 0.068(2) Uani 1 1 d .
O6 O 0.2707(5) 0.1269(5) 0.9990(5) 0.0471(16) Uani 1 1 d .
O7 O 0.4443(5) -0.1049(5) 1.1761(5) 0.0524(18) Uani 1 1 d .
O8 O 0.6784(5) -0.2281(5) 1.1676(5) 0.0555(19) Uani 1 1 d .
O9 O 0.6554(8) -0.3101(7) 0.9671(7) 0.093(3) Uani 1 1 d .
O10 O 0.4815(7) -0.4390(7) 1.0262(6) 0.083(3) Uani 1 1 d .
C1 C 0.5200(8) -0.0201(9) 0.7234(6) 0.055(3) Uani 1 1 d .
H1A H 0.5800 0.0284 0.7011 0.065 Uiso 1 1 calc R
H1B H 0.5554 -0.0887 0.7361 0.065 Uiso 1 1 calc R
C2 C 0.3900(8) 0.1542(7) 0.7996(7) 0.048(2) Uani 1 1 d .
H2A H 0.3737 0.1986 0.8579 0.058 Uiso 1 1 calc R
H2B H 0.4446 0.1918 0.7571 0.058 Uiso 1 1 calc R
C3 C 0.3323(7) -0.0577(7) 0.8613(7) 0.045(2) Uani 1 1 d .
H3A H 0.3001 -0.0473 0.9283 0.054 Uiso 1 1 calc R
H3B H 0.2726 -0.0429 0.8119 0.054 Uiso 1 1 calc R
C4 C 0.4757(7) 0.2708(6) 1.0660(6) 0.0312(18) Uani 1 1 d .
H4A H 0.5531 0.2998 1.0706 0.037 Uiso 1 1 calc R
H4B H 0.4438 0.2902 1.0008 0.037 Uiso 1 1 calc R
C5 C 0.5293(7) 0.1116(7) 1.2088(6) 0.037(2) Uani 1 1 d .
H5A H 0.4630 0.1078 1.2535 0.044 Uiso 1 1 calc R
H5B H 0.5728 0.0460 1.2154 0.044 Uiso 1 1 calc R
C6 C 0.3288(6) 0.0934(7) 1.0849(6) 0.037(2) Uani 1 1 d .
H6A H 0.3210 0.0170 1.0919 0.044 Uiso 1 1 calc R
H6B H 0.2948 0.1265 1.1441 0.044 Uiso 1 1 calc R
C7 C 0.4600(7) -0.1573(7) 1.0886(7) 0.045(2) Uani 1 1 d .
H7A H 0.3926 -0.1477 1.0460 0.054 Uiso 1 1 calc R
H7B H 0.4681 -0.2327 1.1023 0.054 Uiso 1 1 calc R
C8 C 0.6976(7) -0.1343(6) 1.1156(6) 0.035(2) Uani 1 1 d .
H8A H 0.7720 -0.1378 1.0821 0.042 Uiso 1 1 calc R
H8B H 0.6995 -0.0755 1.1630 0.042 Uiso 1 1 calc R
C9 C 0.6074(10) -0.2151(6) 0.9303(6) 0.051(3) Uani 1 1 d .
H9A H 0.5334 -0.2313 0.8998 0.061 Uiso 1 1 calc R
H9B H 0.6573 -0.1880 0.8773 0.061 Uiso 1 1 calc R

loop_
_atom_site_aniso_label
_atom_site_aniso_U_11
_atom_site_aniso_U_22
_atom_site_aniso_U_33
_atom_site_aniso_U_23
_atom_site_aniso_U_13
_atom_site_aniso_U_12
Rh1 0.0210(3) 0.0212(3) 0.0208(2) 0.0013(3) 0.0027(2) -0.0006(3)
Cl1 0.0237(9) 0.0345(10) 0.0325(11) 0.0014(8) -0.0005(8) 0.0003(8)
Cl2 0.0420(12) 0.0438(13) 0.0365(12) -0.0032(10) 0.0170(10) 0.0088(10)
Cl3 0.0344(11) 0.0270(10) 0.0390(11) 0.0096(9) 0.0028(8) -0.0042(8)
P1 0.0349(11) 0.0305(12) 0.0245(10) 0.0010(9) -0.0043(8) -0.0049(9)
P2 0.0175(9) 0.0270(11) 0.0272(10) -0.0014(9) 0.0005(8) 0.0019(8)
P3 0.0340(11) 0.0230(9) 0.0260(10) 0.0026(8) 0.0011(9) -0.0022(9)
O1 0.064(5) 0.130(8) 0.048(4) -0.007(5) -0.004(4) -0.023(5)
O2 0.045(4) 0.072(6) 0.128(7) 0.027(5) -0.028(5) -0.006(4)
O3 0.069(5) 0.057(5) 0.087(5) -0.006(4) -0.006(4) -0.014(4)
O4 0.042(3) 0.038(3) 0.050(3) -0.009(3) 0.014(3) 0.006(3)
O5 0.072(5) 0.072(5) 0.060(4) -0.010(4) -0.008(4) 0.012(5)
O6 0.022(3) 0.055(4) 0.065(4) -0.004(3) -0.015(3) 0.004(3)
O7 0.052(4) 0.052(4) 0.054(4) 0.007(3) 0.023(3) 0.006(3)
O8 0.055(4) 0.038(4) 0.074(5) 0.023(4) -0.007(4) 0.006(3)
O9 0.108(7) 0.068(6) 0.103(7) -0.022(6) -0.009(6) 0.016(5)
O10 0.071(5) 0.089(6) 0.090(6) -0.022(6) 0.027(4) -0.033(5)
C1 0.063(7) 0.068(7) 0.033(5) -0.025(5) -0.005(5) -0.004(6)
C2 0.061(7) 0.038(5) 0.046(5) 0.009(4) -0.018(5) -0.015(5)
C3 0.050(5) 0.033(5) 0.053(5) -0.007(5) -0.011(4) -0.007(5)
C4 0.024(4) 0.034(4) 0.035(5) -0.005(4) -0.001(3) 0.005(3)
C5 0.019(4) 0.058(6) 0.033(4) -0.005(4) -0.002(3) -0.002(4)
C6 0.022(4) 0.042(5) 0.045(5) 0.005(4) 0.006(4) 0.004(4)
C7 0.036(5) 0.043(6) 0.055(6) 0.028(5) -0.003(4) 0.000(4)
C8 0.034(5) 0.029(5) 0.041(5) -0.007(4) 0.002(4) 0.004(4)
C9 0.093(8) 0.021(4) 0.038(5) -0.006(4) -0.002(5) -0.002(5)

loop_
_atom_type_symbol
_atom_type_description
_atom_type_scat_dispersion_real
_atom_type_scat_dispersion_imag
_atom_type_scat_source
C C 0.0033 0.0016 'International Tables Vol C Tables 4.2.6.8 and 6.1.1.4'
H H 0.0000 0.0000 'International Tables Vol C Tables 4.2.6.8 and 6.1.1.4'
O O 0.0106 0.0060 'International Tables Vol C Tables 4.2.6.8 and 6.1.1.4'
P P 0.1023 0.0942 'International Tables Vol C Tables 4.2.6.8 and 6.1.1.4'
Cl Cl 0.1484 0.1585 'International Tables Vol C Tables 4.2.6.8 and 6.1.1.4'
Rh Rh -1.1178 0.9187 'International Tables Vol C Tables 4.2.6.8 and 6.1.1.4'

loop_
_geom_angle_atom_site_label_1
_geom_angle_atom_site_label_2
_geom_angle_atom_site_label_3
_geom_angle
P2 Rh1 P1 96.86(8)
P2 Rh1 P3 95.34(7)
P1 Rh1 P3 96.01(8)
P2 Rh1 Cl2 169.66(8)
P1 Rh1 Cl2 93.15(8)
P3 Rh1 Cl2 86.15(8)
P2 Rh1 Cl3 93.19(7)
P1 Rh1 Cl3 84.35(7)
P3 Rh1 Cl3 171.35(7)
Cl2 Rh1 Cl3 85.20(8)
P2 Rh1 Cl1 84.62(7)
P1 Rh1 Cl1 170.37(7)
P3 Rh1 Cl1 93.31(7)
Cl2 Rh1 Cl1 85.08(7)
Cl3 Rh1 Cl1 86.07(7)
C2 P1 C3 104.1(4)
C2 P1 C1 101.6(5)
C3 P1 C1 103.0(4)
C2 P1 Rh1 113.1(3)
C3 P1 Rh1 123.0(3)
C1 P1 Rh1 109.6(3)
C4 P2 C6 102.2(4)
C4 P2 C5 101.7(4)
C6 P2 C5 102.5(4)
C4 P2 Rh1 111.7(3)
C6 P2 Rh1 120.3(3)
C5 P2 Rh1 116.0(3)
C7 P3 C8 101.4(4)
C7 P3 C9 101.5(5)
C8 P3 C9 104.0(4)
C7 P3 Rh1 121.0(3)
C8 P3 Rh1 112.4(3)
C9 P3 Rh1 114.3(3)
O1 C1 P1 111.1(7)
O2 C2 P1 112.4(6)
O3 C3 P1 107.9(6)
O4 C4 P2 109.5(5)
O5 C5 P2 109.0(6)
O6 C6 P2 110.6(6)
O7 C7 P3 111.5(6)
O8 C8 P3 111.4(6)
O9 C9 P3 115.9(6)

loop_
_geom_bond_atom_site_label_1
_geom_bond_atom_site_label_2
_geom_bond_distance
Rh1 P2 2.286(2)
Rh1 P1 2.295(2)
Rh1 P3 2.2985(19)
Rh1 Cl2 2.433(2)
Rh1 Cl3 2.433(2)
Rh1 Cl1 2.4419(19)
P1 C2 1.851(9)
P1 C3 1.859(9)
P1 C1 1.895(9)
P2 C4 1.838(8)
P2 C6 1.855(8)
P2 C5 1.877(8)
P3 C7 1.837(9)
P3 C8 1.842(8)
P3 C9 1.850(8)
O1 C1 1.358(11)
O2 C2 1.441(11)
O3 C3 1.371(12)
O4 C4 1.445(9)
O5 C5 1.437(11)
O6 C6 1.415(10)
O7 C7 1.371(11)
O8 C8 1.412(10)
O9 C9 1.434(12)

loop_
_geom_torsion_atom_site_label_1
_geom_torsion_atom_site_label_2
_geom_torsion_atom_site_label_3
_geom_torsion_atom_site_label_4
_geom_torsion
P2 Rh1 P1 C2 62.5(4)
P3 Rh1 P1 C2 158.6(4)
Cl2 Rh1 P1 C2 -114.9(4)
Cl3 Rh1 P1 C2 -30.1(4)
Cl1 Rh1 P1 C2 -35.8(6)
P2 Rh1 P1 C3 -63.9(4)
P3 Rh1 P1 C3 32.3(4)
Cl2 Rh1 P1 C3 118.7(4)
Cl3 Rh1 P1 C3 -156.4(4)
Cl1 Rh1 P1 C3 -162.2(5)
P2 Rh1 P1 C1 175.1(4)
P3 Rh1 P1 C1 -88.8(4)
Cl2 Rh1 P1 C1 -2.3(4)
Cl3 Rh1 P1 C1 82.5(4)
Cl1 Rh1 P1 C1 76.8(6)
P1 Rh1 P2 C4 -90.6(3)
P3 Rh1 P2 C4 172.6(3)
Cl2 Rh1 P2 C4 74.8(5)
Cl3 Rh1 P2 C4 -5.9(3)
Cl1 Rh1 P2 C4 79.8(3)
P1 Rh1 P2 C6 29.1(3)
P3 Rh1 P2 C6 -67.6(3)
Cl2 Rh1 P2 C6 -165.5(5)
Cl3 Rh1 P2 C6 113.8(3)
Cl1 Rh1 P2 C6 -160.4(3)
P1 Rh1 P2 C5 153.5(3)
P3 Rh1 P2 C5 56.8(3)
Cl2 Rh1 P2 C5 -41.1(6)
Cl3 Rh1 P2 C5 -121.8(3)
Cl1 Rh1 P2 C5 -36.1(3)
P2 Rh1 P3 C7 31.6(4)
P1 Rh1 P3 C7 -65.9(4)
Cl2 Rh1 P3 C7 -158.7(4)
Cl3 Rh1 P3 C7 -157.9(6)
Cl1 Rh1 P3 C7 116.5(4)
P2 Rh1 P3 C8 -88.3(3)
P1 Rh1 P3 C8 174.3(3)
Cl2 Rh1 P3 C8 81.5(3)
Cl3 Rh1 P3 C8 82.3(6)
Cl1 Rh1 P3 C8 -3.4(3)
P2 Rh1 P3 C9 153.4(4)
P1 Rh1 P3 C9 55.9(4)
Cl2 Rh1 P3 C9 -36.8(4)
Cl3 Rh1 P3 C9 -36.0(7)
Cl1 Rh1 P3 C9 -121.7(4)
C2 P1 C1 O1 -56.8(9)
C3 P1 C1 O1 50.8(9)
Rh1 P1 C1 O1 -176.6(7)
C3 P1 C2 O2 -30.6(8)
C1 P1 C2 O2 76.1(8)
Rh1 P1 C2 O2 -166.5(6)
C2 P1 C3 O3 154.5(7)
C1 P1 C3 O3 48.8(8)
Rh1 P1 C3 O3 -75.3(7)
C6 P2 C4 O4 51.7(6)
C5 P2 C4 O4 -54.0(6)
Rh1 P2 C4 O4 -178.4(4)
C4 P2 C5 O5 -30.2(7)
C6 P2 C5 O5 -135.7(6)
Rh1 P2 C5 O5 91.2(6)
C4 P2 C6 O6 59.7(7)
C5 P2 C6 O6 164.7(6)
Rh1 P2 C6 O6 -64.7(6)
C8 P3 C7 O7 58.2(7)
C9 P3 C7 O7 165.3(6)
Rh1 P3 C7 O7 -66.9(6)
C7 P3 C8 O8 37.8(7)
C9 P3 C8 O8 -67.3(7)
Rh1 P3 C8 O8 168.5(5)
C7 P3 C9 O9 -76.1(9)
C8 P3 C9 O9 28.9(9)
Rh1 P3 C9 O9 151.8(7)
